data_7001429
loop_
_publ_author_name
'Mills, David P.'
'Cooper, Oliver J.'
'McMaster, Jonathan'
'Lewis, William'
'Liddle, Stephen T.'

_publ_section_title
;
 Synthesis and reactivity of the yttrium-alkyl-carbene complex
 [Y(BIPM)(CH2C6H5)(THF)] (BIPM = {C(PPh2NSiMe3)2})
;
_journal_issue 23
_journal_name_full 'Dalton Transactions'
_journal_page_first 4547
_journal_page_last 4555
_journal_paper_doi 10.1039/b902079a
_journal_year 2009
_chemical_formula_moiety 'C33 H45 O3 Y'
_chemical_formula_sum 'C33 H45 O3 Y'
_chemical_formula_weight 578.60
_chemical_name_systematic
;
?
;
_space_group_IT_number 9
_symmetry_cell_setting monoclinic
_symmetry_space_group_name_Hall 'C -2yc'
_symmetry_space_group_name_H-M 'C 1 c 1'
_atom_sites_solution_hydrogens geom
_atom_sites_solution_primary direct
_atom_sites_solution_secondary difmap
_audit_creation_method 'enCIFer editing of SHELXL97 CIF output'
_cell_angle_alpha 90.00
_cell_angle_beta 93.319(2)
_cell_angle_gamma 90.00
_cell_formula_units_Z 4
_cell_length_a 17.3179(14)
_cell_length_b 20.8626(17)
_cell_length_c 8.4199(7)
_cell_measurement_reflns_used 3978
_cell_measurement_temperature 150(2)
_cell_measurement_theta_max 27.42
_cell_measurement_theta_min 2.35
_cell_volume 3037.0(4)
_computing_cell_refinement 'Bruker SAINT version 6.36a (Bruker, 2000)'
_computing_data_collection 'Bruker SMART version 5.625 (Bruker, 2001)'
_computing_data_reduction 'Bruker SAINT; Bruker SHELXTL (Bruker, 2001)'
_computing_molecular_graphics 'Bruker SHELXTL'
_computing_publication_material 'enCIFer(Allen et al.,2004);PLATON(Spek,2003)'
_computing_structure_refinement 'SHELXL-97 (Sheldrick, 1997)'
_computing_structure_solution 'Bruker SHELXTL'
_diffrn_ambient_temperature 150(2)
_diffrn_measured_fraction_theta_full 0.999
_diffrn_measured_fraction_theta_max 0.999
_diffrn_measurement_device_type 'Bruker SMART APEX CCD diffractometer'
_diffrn_measurement_method '\w rotation with narrow frames'
_diffrn_radiation_monochromator graphite
_diffrn_radiation_source 'normal-focus sealed tube'
_diffrn_radiation_type MoK\a
_diffrn_radiation_wavelength 0.71073
_diffrn_reflns_av_R_equivalents 0.0208
_diffrn_reflns_av_sigmaI/netI 0.0503
_diffrn_reflns_limit_h_max 11
_diffrn_reflns_limit_h_min -20
_diffrn_reflns_limit_k_max 24
_diffrn_reflns_limit_k_min -24
_diffrn_reflns_limit_l_max 9
_diffrn_reflns_limit_l_min -10
_diffrn_reflns_number 7439
_diffrn_reflns_theta_full 24.99
_diffrn_reflns_theta_max 24.99
_diffrn_reflns_theta_min 2.36
_diffrn_standards_decay_% 0
_diffrn_standards_number 0
_exptl_absorpt_coefficient_mu 1.950
_exptl_absorpt_correction_T_max 0.61
_exptl_absorpt_correction_T_min 0.32
_exptl_absorpt_correction_type multi-scan
_exptl_absorpt_process_details '(SADABS; Bruker, 2001)'
_exptl_crystal_colour colourless
_exptl_crystal_density_diffrn 1.265
_exptl_crystal_density_method 'not measured'
_exptl_crystal_description block
_exptl_crystal_F_000 1224
_exptl_crystal_size_max 0.70
_exptl_crystal_size_mid 0.31
_exptl_crystal_size_min 0.26
_refine_diff_density_max 0.323
_refine_diff_density_min -0.182
_refine_diff_density_rms 0.047
_refine_ls_abs_structure_details 'Flack H D (1983), Acta Cryst. A39, 876-881'
_refine_ls_abs_structure_Flack -0.007(4)
_refine_ls_extinction_method none
_refine_ls_goodness_of_fit_ref 1.015
_refine_ls_hydrogen_treatment constr
_refine_ls_matrix_type full
_refine_ls_number_parameters 334
_refine_ls_number_reflns 3574
_refine_ls_number_restraints 2
_refine_ls_restrained_S_all 1.014
_refine_ls_R_factor_all 0.0282
_refine_ls_R_factor_gt 0.0250
_refine_ls_shift/su_max 0.001
_refine_ls_shift/su_mean 0.000
_refine_ls_structure_factor_coef Fsqd
_refine_ls_weighting_details 'calc w=1/[\s^2^(Fo^2^)+(0.0172P)^2^+0.0000P] where P=(Fo^2^+2Fc^2^)/3'
_refine_ls_weighting_scheme calc
_refine_ls_wR_factor_gt 0.0575
_refine_ls_wR_factor_ref 0.0587
_reflns_number_gt 3354
_reflns_number_total 3574
_reflns_threshold_expression I>2\s(I)
_cod_data_source_file b902079a.txt
_cod_data_source_block 2
_cod_depositor_comments
;
The following automatic conversions were performed:
'_symmetry_cell_setting' value 'Monoclinic' changed to 'monoclinic'
according to '/home/saulius/struct/CIF-dictionaries/cif_core.dic'
dictionary named 'cif_core.dic' version 2.4.1 from 2010-06-29.

Automatic conversion script
Id: cif_fix_enum 1527 2010-12-29 10:47:43Z saulius 
;
_cod_original_sg_symbol_H-M Cc
_cod_database_code 7001429

loop_
_symmetry_equiv_pos_as_xyz
'x, y, z'
'x, -y, z+1/2'
'x+1/2, y+1/2, z'
'x+1/2, -y+1/2, z+1/2'

loop_
_atom_site_label
_atom_site_type_symbol
_atom_site_fract_x
_atom_site_fract_y
_atom_site_fract_z
_atom_site_U_iso_or_equiv
_atom_site_adp_type
_atom_site_occupancy
_atom_site_symmetry_multiplicity
_atom_site_calc_flag
_atom_site_refinement_flags
_atom_site_disorder_assembly
_atom_site_disorder_group
Y1 Y 0.071227(19) 0.218049(11) 0.98127(2) 0.02389(8) Uani 1 1 d . . .
C1 C 0.0537(2) 0.13701(18) 1.1870(4) 0.0344(9) Uani 1 1 d . . .
H1A H 0.0826 0.0985 1.1556 0.041 Uiso 1 1 calc R . .
H1B H 0.0805 0.1534 1.2859 0.041 Uiso 1 1 calc R . .
C2 C -0.02202(19) 0.11482(16) 1.2300(3) 0.0347(8) Uani 1 1 d . . .
C3 C -0.0701(2) 0.15183(18) 1.3212(4) 0.0432(8) Uani 1 1 d . . .
H3A H -0.0523 0.1919 1.3625 0.052 Uiso 1 1 calc R . .
C4 C -0.1446(2) 0.1301(2) 1.3524(4) 0.0592(12) Uani 1 1 d . . .
H4A H -0.1760 0.1557 1.4162 0.071 Uiso 1 1 calc R . .
C5 C -0.1732(2) 0.0731(2) 1.2935(5) 0.0632(12) Uani 1 1 d . . .
H5A H -0.2239 0.0595 1.3147 0.076 Uiso 1 1 calc R . .
C6 C -0.1273(2) 0.0363(2) 1.2041(5) 0.0611(11) Uani 1 1 d . . .
H6A H -0.1465 -0.0032 1.1616 0.073 Uiso 1 1 calc R . .
C7 C -0.0526(2) 0.05601(17) 1.1743(5) 0.0445(9) Uani 1 1 d . . .
H7A H -0.0213 0.0288 1.1143 0.053 Uiso 1 1 calc R . .
C8 C 0.0188(2) 0.30426(17) 1.1426(4) 0.0394(8) Uani 1 1 d . . .
H8A H -0.0385 0.3024 1.1353 0.047 Uiso 1 1 calc R . .
H8B H 0.0367 0.2986 1.2555 0.047 Uiso 1 1 calc R . .
C9 C 0.0444(2) 0.36637(15) 1.0857(4) 0.0359(8) Uani 1 1 d . . .
C10 C 0.1202(2) 0.38785(15) 1.1187(4) 0.0376(8) Uani 1 1 d . . .
H10A H 0.1534 0.3636 1.1895 0.045 Uiso 1 1 calc R . .
C11 C 0.1485(3) 0.44304(18) 1.0520(4) 0.0472(10) Uani 1 1 d . . .
H11A H 0.2002 0.4564 1.0781 0.057 Uiso 1 1 calc R . .
C12 C 0.1015(3) 0.47875(18) 0.9473(5) 0.0577(12) Uani 1 1 d . . .
H12A H 0.1213 0.5157 0.8978 0.069 Uiso 1 1 calc R . .
C13 C 0.0262(3) 0.46035(18) 0.9154(5) 0.0561(12) Uani 1 1 d . . .
H13A H -0.0068 0.4855 0.8463 0.067 Uiso 1 1 calc R . .
C14 C -0.0020(2) 0.40521(17) 0.9837(4) 0.0495(10) Uani 1 1 d . . .
H14A H -0.0545 0.3935 0.9605 0.059 Uiso 1 1 calc R . .
C15 C 0.2071(2) 0.23409(17) 1.0760(4) 0.0333(7) Uani 1 1 d . . .
H15A H 0.2281 0.2696 1.0136 0.040 Uiso 1 1 calc R . .
H15B H 0.2075 0.2486 1.1880 0.040 Uiso 1 1 calc R . .
C16 C 0.26078(18) 0.17977(15) 1.0692(4) 0.0324(7) Uani 1 1 d . . .
C17 C 0.2686(2) 0.13444(16) 1.1927(4) 0.0387(8) Uani 1 1 d . . .
H17A H 0.2404 0.1405 1.2850 0.046 Uiso 1 1 calc R . .
C18 C 0.3159(2) 0.08146(18) 1.1846(5) 0.0517(10) Uani 1 1 d . . .
H18A H 0.3197 0.0519 1.2704 0.062 Uiso 1 1 calc R . .
C19 C 0.3579(2) 0.07128(19) 1.0514(6) 0.0598(11) Uani 1 1 d . . .
H19A H 0.3901 0.0347 1.0447 0.072 Uiso 1 1 calc R . .
C20 C 0.3519(2) 0.11490(19) 0.9300(5) 0.0536(10) Uani 1 1 d . . .
H20A H 0.3806 0.1086 0.8385 0.064 Uiso 1 1 calc R . .
C21 C 0.30468(18) 0.16806(18) 0.9388(4) 0.0420(8) Uani 1 1 d . . .
H21A H 0.3021 0.1976 0.8529 0.050 Uiso 1 1 calc R . .
O1 O 0.08208(13) 0.28416(9) 0.7505(3) 0.0271(5) Uani 1 1 d . . .
C22 C 0.01931(18) 0.31108(15) 0.6459(4) 0.0313(7) Uani 1 1 d . . .
H22A H -0.0234 0.3266 0.7091 0.038 Uiso 1 1 calc R . .
H22B H -0.0014 0.2783 0.5697 0.038 Uiso 1 1 calc R . .
C23 C 0.05495(18) 0.36599(14) 0.5587(4) 0.0316(7) Uani 1 1 d . . .
H23A H 0.0496 0.4069 0.6166 0.038 Uiso 1 1 calc R . .
H23B H 0.0309 0.3706 0.4497 0.038 Uiso 1 1 calc R . .
C24 C 0.13906(19) 0.34628(16) 0.5550(4) 0.0358(7) Uani 1 1 d . . .
H24A H 0.1728 0.3838 0.5403 0.043 Uiso 1 1 calc R . .
H24B H 0.1467 0.3148 0.4693 0.043 Uiso 1 1 calc R . .
C25 C 0.15458(18) 0.31642(16) 0.7181(4) 0.0342(7) Uani 1 1 d . . .
H25A H 0.1977 0.2853 0.7173 0.041 Uiso 1 1 calc R . .
H25B H 0.1675 0.3497 0.7991 0.041 Uiso 1 1 calc R . .
O2 O 0.10990(13) 0.13722(11) 0.7952(3) 0.0296(6) Uani 1 1 d . . .
C26 C 0.1124(2) 0.14350(14) 0.6236(4) 0.0362(8) Uani 1 1 d . . .
H26A H 0.1554 0.1719 0.5962 0.043 Uiso 1 1 calc R . .
H26B H 0.0632 0.1615 0.5773 0.043 Uiso 1 1 calc R . .
C27 C 0.1247(2) 0.07664(16) 0.5623(4) 0.0475(9) Uani 1 1 d . . .
H27A H 0.0748 0.0545 0.5383 0.057 Uiso 1 1 calc R . .
H27B H 0.1546 0.0771 0.4656 0.057 Uiso 1 1 calc R . .
C28 C 0.1697(2) 0.04538(16) 0.6994(4) 0.0426(8) Uani 1 1 d . . .
H28A H 0.1632 -0.0018 0.6964 0.051 Uiso 1 1 calc R . .
H28B H 0.2255 0.0556 0.6975 0.051 Uiso 1 1 calc R . .
C29 C 0.13591(19) 0.07325(14) 0.8429(4) 0.0331(7) Uani 1 1 d . . .
H29A H 0.0919 0.0470 0.8755 0.040 Uiso 1 1 calc R . .
H29B H 0.1753 0.0756 0.9328 0.040 Uiso 1 1 calc R . .
O3 O -0.04857(12) 0.19330(10) 0.8393(3) 0.0317(5) Uani 1 1 d . . .
C30 C -0.07639(19) 0.12890(15) 0.7996(4) 0.0368(7) Uani 1 1 d . . .
H30A H -0.0485 0.0967 0.8676 0.044 Uiso 1 1 calc R . .
H30B H -0.0681 0.1189 0.6869 0.044 Uiso 1 1 calc R . .
C31 C -0.1618(2) 0.12810(18) 0.8283(5) 0.0434(9) Uani 1 1 d . . .
H31A H -0.1751 0.0905 0.8931 0.052 Uiso 1 1 calc R . .
H31B H -0.1934 0.1270 0.7265 0.052 Uiso 1 1 calc R . .
C32 C -0.1748(2) 0.19045(19) 0.9179(4) 0.0408(8) Uani 1 1 d . . .
H32A H -0.2281 0.2068 0.8969 0.049 Uiso 1 1 calc R . .
H32B H -0.1643 0.1850 1.0340 0.049 Uiso 1 1 calc R . .
C33 C -0.1162(2) 0.23370(16) 0.8477(5) 0.0388(8) Uani 1 1 d . . .
H33A H -0.1346 0.2487 0.7407 0.047 Uiso 1 1 calc R . .
H33B H -0.1050 0.2713 0.9169 0.047 Uiso 1 1 calc R . .

loop_
_atom_site_aniso_label
_atom_site_aniso_U_11
_atom_site_aniso_U_22
_atom_site_aniso_U_33
_atom_site_aniso_U_23
_atom_site_aniso_U_13
_atom_site_aniso_U_12
Y1 0.02294(13) 0.02807(13) 0.02037(12) 0.00020(16) -0.00132(8) -0.00040(16)
C1 0.036(2) 0.041(2) 0.0263(18) 0.0085(15) 0.0025(15) 0.0038(16)
C2 0.0396(19) 0.0451(19) 0.0194(16) 0.0147(14) 0.0029(14) 0.0118(16)
C3 0.044(2) 0.061(2) 0.0241(17) 0.0052(16) 0.0022(15) 0.0138(18)
C4 0.049(3) 0.102(3) 0.0284(19) 0.022(2) 0.0131(17) 0.035(2)
C5 0.038(2) 0.088(3) 0.064(3) 0.036(3) 0.008(2) 0.000(2)
C6 0.052(3) 0.055(2) 0.076(3) 0.025(2) 0.003(2) -0.011(2)
C7 0.045(2) 0.038(2) 0.051(2) 0.0144(18) 0.0081(18) 0.0051(17)
C8 0.042(2) 0.0415(19) 0.035(2) -0.0073(16) 0.0085(17) -0.0007(17)
C9 0.048(2) 0.0328(17) 0.0269(17) -0.0135(13) 0.0027(15) 0.0093(16)
C10 0.049(2) 0.0356(18) 0.0282(17) -0.0053(14) 0.0031(14) 0.0076(15)
C11 0.064(3) 0.040(2) 0.040(2) -0.0106(18) 0.0174(19) -0.0030(19)
C12 0.107(4) 0.0265(19) 0.042(2) -0.0060(17) 0.021(2) 0.004(2)
C13 0.092(4) 0.036(2) 0.040(2) -0.0069(18) -0.004(2) 0.026(2)
C14 0.056(2) 0.044(2) 0.047(2) -0.0188(18) -0.0082(17) 0.0189(18)
C15 0.031(2) 0.0420(19) 0.0263(17) -0.0014(14) -0.0079(14) -0.0020(15)
C16 0.0218(17) 0.0384(18) 0.0360(18) -0.0030(14) -0.0082(13) -0.0079(14)
C17 0.0266(19) 0.0405(19) 0.048(2) 0.0051(16) -0.0060(16) -0.0083(15)
C18 0.035(2) 0.042(2) 0.075(3) 0.010(2) -0.0233(19) -0.0091(17)
C19 0.034(2) 0.044(2) 0.100(4) -0.011(2) -0.012(2) 0.0034(17)
C20 0.032(2) 0.061(3) 0.068(3) -0.013(2) 0.0025(18) 0.0000(18)
C21 0.0266(18) 0.053(2) 0.045(2) 0.0027(17) -0.0049(15) -0.0039(15)
O1 0.0283(12) 0.0268(11) 0.0261(11) 0.0024(9) 0.0002(9) -0.0025(9)
C22 0.0298(17) 0.0323(16) 0.0310(17) 0.0014(14) -0.0037(13) 0.0011(14)
C23 0.0383(18) 0.0282(16) 0.0285(16) 0.0038(13) 0.0045(13) 0.0048(14)
C24 0.0336(18) 0.0413(18) 0.0330(18) 0.0088(15) 0.0054(14) 0.0018(15)
C25 0.0289(17) 0.0402(18) 0.0333(18) -0.0007(15) -0.0009(14) -0.0070(14)
O2 0.0389(15) 0.0265(11) 0.0230(12) 0.0027(9) -0.0007(10) 0.0052(10)
C26 0.052(2) 0.0322(17) 0.0245(16) 0.0013(13) 0.0071(14) 0.0055(15)
C27 0.073(3) 0.0387(19) 0.0306(18) -0.0022(15) 0.0031(17) 0.0068(18)
C28 0.050(2) 0.0327(18) 0.045(2) -0.0039(17) 0.0034(17) 0.0117(16)
C29 0.0411(19) 0.0279(16) 0.0296(17) 0.0056(13) -0.0039(14) 0.0014(14)
O3 0.0226(12) 0.0330(11) 0.0388(13) 0.0036(10) -0.0044(9) -0.0005(10)
C30 0.0338(19) 0.0371(17) 0.0388(18) 0.0017(15) -0.0026(14) -0.0059(15)
C31 0.0284(19) 0.052(2) 0.049(2) 0.0119(18) -0.0048(16) -0.0120(17)
C32 0.0277(19) 0.064(2) 0.0309(19) 0.0083(17) 0.0003(14) 0.0014(17)
C33 0.0263(19) 0.043(2) 0.046(2) -0.0016(16) -0.0024(16) 0.0031(15)

loop_
_atom_type_symbol
_atom_type_description
_atom_type_scat_dispersion_real
_atom_type_scat_dispersion_imag
_atom_type_scat_source
C C 0.0033 0.0016 'International Tables Vol C Tables 4.2.6.8 and 6.1.1.4'
H H 0.0000 0.0000 'International Tables Vol C Tables 4.2.6.8 and 6.1.1.4'
O O 0.0106 0.0060 'International Tables Vol C Tables 4.2.6.8 and 6.1.1.4'
Y Y -2.7962 3.5667 'International Tables Vol C Tables 4.2.6.8 and 6.1.1.4'

loop_
_geom_angle_atom_site_label_1
_geom_angle_atom_site_label_2
_geom_angle_atom_site_label_3
_geom_angle
_geom_angle_site_symmetry_1
_geom_angle_site_symmetry_3
_geom_angle_publ_flag
O3 Y1 O1 79.96(7) . . ?
O3 Y1 O2 77.92(8) . . ?
O1 Y1 O2 80.73(7) . . ?
O3 Y1 C1 93.72(10) . . ?
O1 Y1 C1 170.87(11) . . ?
O2 Y1 C1 91.55(9) . . ?
O3 Y1 C8 95.53(11) . . ?
O1 Y1 C8 94.33(10) . . ?
O2 Y1 C8 172.35(12) . . ?
C1 Y1 C8 92.83(13) . . ?
O3 Y1 C15 167.57(9) . . ?
O1 Y1 C15 93.78(10) . . ?
O2 Y1 C15 90.53(9) . . ?
C1 Y1 C15 91.14(12) . . ?
C8 Y1 C15 95.65(12) . . ?
C2 C1 Y1 123.0(2) . . ?
C3 C2 C7 116.2(3) . . ?
C3 C2 C1 122.3(3) . . ?
C7 C2 C1 121.4(3) . . ?
C2 C3 C4 120.4(4) . . ?
C5 C4 C3 121.9(4) . . ?
C6 C5 C4 118.7(4) . . ?
C5 C6 C7 120.6(4) . . ?
C6 C7 C2 122.2(4) . . ?
C9 C8 Y1 109.8(2) . . ?
C10 C9 C14 115.8(3) . . ?
C10 C9 C8 121.3(3) . . ?
C14 C9 C8 122.7(4) . . ?
C11 C10 C9 122.5(3) . . ?
C12 C11 C10 119.9(4) . . ?
C13 C12 C11 119.5(4) . . ?
C12 C13 C14 120.3(4) . . ?
C13 C14 C9 122.0(4) . . ?
C16 C15 Y1 118.5(2) . . ?
C21 C16 C17 115.5(3) . . ?
C21 C16 C15 122.8(3) . . ?
C17 C16 C15 121.6(3) . . ?
C18 C17 C16 122.3(4) . . ?
C17 C18 C19 120.2(4) . . ?
C20 C19 C18 118.8(4) . . ?
C19 C20 C21 120.8(4) . . ?
C20 C21 C16 122.3(4) . . ?
C25 O1 C22 109.0(2) . . ?
C25 O1 Y1 121.57(18) . . ?
C22 O1 Y1 127.96(17) . . ?
O1 C22 C23 105.8(2) . . ?
C22 C23 C24 103.0(2) . . ?
C23 C24 C25 102.3(2) . . ?
O1 C25 C24 104.4(2) . . ?
C26 O2 C29 109.3(2) . . ?
C26 O2 Y1 127.25(17) . . ?
C29 O2 Y1 123.49(17) . . ?
O2 C26 C27 105.7(2) . . ?
C28 C27 C26 102.5(3) . . ?
C29 C28 C27 104.0(3) . . ?
O2 C29 C28 105.3(2) . . ?
C33 O3 C30 106.8(2) . . ?
C33 O3 Y1 122.1(2) . . ?
C30 O3 Y1 125.38(18) . . ?
O3 C30 C31 106.6(3) . . ?
C30 C31 C32 104.0(3) . . ?
C33 C32 C31 101.3(3) . . ?
O3 C33 C32 103.6(3) . . ?

loop_
_geom_bond_atom_site_label_1
_geom_bond_atom_site_label_2
_geom_bond_distance
_geom_bond_site_symmetry_2
_geom_bond_publ_flag
Y1 O3 2.390(2) . ?
Y1 O1 2.399(2) . ?
Y1 O2 2.422(2) . ?
Y1 C1 2.452(3) . ?
Y1 C8 2.459(3) . ?
Y1 C15 2.463(3) . ?
C1 C2 1.456(5) . ?
C2 C3 1.397(5) . ?
C2 C7 1.406(5) . ?
C3 C4 1.407(6) . ?
C4 C5 1.370(6) . ?
C5 C6 1.362(6) . ?
C6 C7 1.395(5) . ?
C8 C9 1.459(5) . ?
C9 C10 1.399(5) . ?
C9 C14 1.400(5) . ?
C10 C11 1.384(5) . ?
C11 C12 1.382(6) . ?
C12 C13 1.371(7) . ?
C13 C14 1.388(6) . ?
C15 C16 1.469(5) . ?
C16 C21 1.393(5) . ?
C16 C17 1.406(5) . ?
C17 C18 1.379(5) . ?
C18 C19 1.387(6) . ?
C19 C20 1.368(6) . ?
C20 C21 1.383(5) . ?
O1 C25 1.464(4) . ?
O1 C22 1.471(4) . ?
C22 C23 1.512(4) . ?
C23 C24 1.516(4) . ?
C24 C25 1.518(4) . ?
O2 C26 1.454(4) . ?
O2 C29 1.458(4) . ?
C26 C27 1.507(4) . ?
C27 C28 1.504(5) . ?
C28 C29 1.491(4) . ?
O3 C33 1.448(4) . ?
O3 C30 1.460(4) . ?
C30 C31 1.513(5) . ?
C31 C32 1.527(5) . ?
C32 C33 1.504(5) . ?
